data_4101102
_journal_name_full 'Journal of the American Chemical Society'
_journal_year 2006
_chemical_formula_moiety 'C120 H138 N8 Ni2 O8, 2(C6 H12)'
_chemical_formula_sum 'C132 H162 N8 Ni2 O8'
_chemical_formula_weight 2106.12
_space_group_IT_number 14
_space_group_name_Hall '-P 2ybc'
_symmetry_cell_setting monoclinic
_symmetry_space_group_name_Hall '-P 2ybc'
_symmetry_space_group_name_H-M 'P 1 21/c 1'
_cell_angle_alpha 90.00
_cell_angle_beta 96.158(7)
_cell_angle_gamma 90.00
_cell_formula_units_Z 4
_cell_length_a 15.2420(10)
_cell_length_b 12.5285(8)
_cell_length_c 60.386(6)
_cell_measurement_temperature 130(1)
_cell_volume 11464.6(16)
_diffrn_ambient_temperature 130(1)
_exptl_crystal_density_diffrn 1.220
_cod_depositor_comments
;
The following automatic conversions were performed:
'_symmetry_cell_setting' value 'Monoclinic' changed to 'monoclinic'
according to '/home/saulius/struct/CIF-dictionaries/cif_core.dic'
dictionary named 'cif_core.dic' version 2.4.1 from 2010-06-29.

Automatic conversion script
Id: cif_fix_enum 1527 2010-12-29 10:47:43Z saulius 
;
_cod_original_sg_symbol_H-M 'P 21/c'
_cod_database_code 4101102

loop_
_symmetry_equiv_pos_as_xyz
'x, y, z'
'-x, y+1/2, -z+1/2'
'-x, -y, -z'
'x, -y-1/2, z-1/2'

loop_
_atom_site_label
_atom_site_type_symbol
_atom_site_fract_x
_atom_site_fract_y
_atom_site_fract_z
_atom_site_U_iso_or_equiv
_atom_site_adp_type
_atom_site_occupancy
_atom_site_symmetry_multiplicity
_atom_site_calc_flag
_atom_site_refinement_flags
_atom_site_disorder_assembly
_atom_site_disorder_group
Ni1 Ni 0.32243(6) 0.56367(7) 0.351626(16) 0.0605(3) Uani 1 1 d . . .
N1 N 0.4191(4) 0.6364(4) 0.36834(10) 0.0621(15) Uani 1 1 d . . .
C1 C 0.3590(5) 0.8163(5) 0.36634(12) 0.0629(19) Uani 1 1 d . . .
H1 H 0.3729 0.8886 0.3672 0.076 Uiso 1 1 calc R . .
Ni2 Ni 0.44738(6) 0.50404(7) 0.292816(16) 0.0606(3) Uani 1 1 d . . .
N2 N 0.2472(4) 0.6852(4) 0.35359(10) 0.0621(15) Uani 1 1 d . . .
C2 C 0.1037(5) 0.6059(5) 0.34282(12) 0.0646(19) Uani 1 1 d . . .
H2 H 0.0430 0.6134 0.3428 0.077 Uiso 1 1 calc R . .
N3 N 0.2244(4) 0.4879(4) 0.33594(10) 0.0626(15) Uani 1 1 d . . .
C3 C 0.3052(5) 0.3430(5) 0.32122(13) 0.0663(19) Uani 1 1 d . . .
H3 H 0.3040 0.2896 0.3105 0.080 Uiso 1 1 calc R . .
N4 N 0.3981(4) 0.4443(4) 0.34914(10) 0.0644(15) Uani 1 1 d . . .
C4 C 0.5169(5) 0.4852(5) 0.37849(13) 0.0632(18) Uani 1 1 d . . .
C10 C 0.4931(5) 0.5925(5) 0.38026(13) 0.067(2) Uani 1 1 d . . .
C11 C 0.5451(5) 0.6772(6) 0.39278(13) 0.071(2) Uani 1 1 d . . .
C12 C 0.5033(5) 0.7701(5) 0.38689(14) 0.069(2) Uani 1 1 d . . .
C13 C 0.4246(5) 0.7445(5) 0.37262(13) 0.0625(18) Uani 1 1 d . . .
C14 C 0.5285(5) 0.8814(5) 0.39471(14) 0.075(2) Uani 1 1 d . . .
H14A H 0.5088 0.9315 0.3830 0.090 Uiso 1 1 calc R . .
H14B H 0.5923 0.8859 0.3972 0.090 Uiso 1 1 calc R . .
C15 C 0.6251(5) 0.6688(6) 0.40892(15) 0.079(2) Uani 1 1 d . . .
H15A H 0.6575 0.7355 0.4090 0.094 Uiso 1 1 calc R . .
H15B H 0.6629 0.6130 0.4041 0.094 Uiso 1 1 calc R . .
C16 C 0.4897(6) 0.9146(6) 0.41611(15) 0.089(3) Uani 1 1 d . . .
H16A H 0.5101 0.9849 0.4204 0.133 Uiso 1 1 calc R . .
H16B H 0.5084 0.8650 0.4278 0.133 Uiso 1 1 calc R . .
H16C H 0.4265 0.9145 0.4135 0.133 Uiso 1 1 calc R . .
C17 C 0.6043(6) 0.6438(7) 0.43268(16) 0.099(3) Uani 1 1 d . . .
H17A H 0.6570 0.6510 0.4428 0.149 Uiso 1 1 calc R . .
H17B H 0.5825 0.5721 0.4333 0.149 Uiso 1 1 calc R . .
H17C H 0.5604 0.6927 0.4368 0.149 Uiso 1 1 calc R . .
C20 C 0.2731(5) 0.7877(5) 0.35882(13) 0.0646(19) Uani 1 1 d . . .
C21 C 0.1982(5) 0.8590(5) 0.35880(12) 0.0636(19) Uani 1 1 d . . .
C22 C 0.1254(5) 0.7961(6) 0.35490(13) 0.0661(19) Uani 1 1 d . . .
C23 C 0.1556(5) 0.6892(5) 0.35065(12) 0.0625(18) Uani 1 1 d . . .
C24 C 0.0303(5) 0.8304(6) 0.35427(14) 0.073(2) Uani 1 1 d . . .
H24A H 0.0262 0.8878 0.3649 0.088 Uiso 1 1 calc R . .
H24B H -0.0043 0.7709 0.3588 0.088 Uiso 1 1 calc R . .
C25 C 0.2024(5) 0.9742(5) 0.36563(14) 0.072(2) Uani 1 1 d . . .
H25A H 0.1495 1.0102 0.3591 0.086 Uiso 1 1 calc R . .
H25B H 0.2526 1.0076 0.3598 0.086 Uiso 1 1 calc R . .
C26 C -0.0090(6) 0.8682(7) 0.33119(15) 0.086(2) Uani 1 1 d . . .
H26A H -0.0696 0.8878 0.3317 0.129 Uiso 1 1 calc R . .
H26B H -0.0054 0.8116 0.3206 0.129 Uiso 1 1 calc R . .
H26C H 0.0235 0.9289 0.3268 0.129 Uiso 1 1 calc R . .
C27 C 0.2108(6) 0.9877(6) 0.39057(14) 0.079(2) Uani 1 1 d . . .
H27A H 0.2033 1.0615 0.3941 0.118 Uiso 1 1 calc R . .
H27B H 0.2681 0.9640 0.3968 0.118 Uiso 1 1 calc R . .
H27C H 0.1662 0.9460 0.3966 0.118 Uiso 1 1 calc R . .
C30 C 0.1347(5) 0.5113(5) 0.33495(13) 0.0646(19) Uani 1 1 d . . .
C31 C 0.0819(5) 0.4320(6) 0.32212(13) 0.0675(19) Uani 1 1 d . . .
C32 C 0.1401(5) 0.3616(6) 0.31477(13) 0.0667(19) Uani 1 1 d . . .
C33 C 0.2283(5) 0.3957(6) 0.32348(12) 0.0641(19) Uani 1 1 d . . .
C34 C 0.1199(6) 0.2614(6) 0.30110(14) 0.077(2) Uani 1 1 d . . .
H34A H 0.1657 0.2504 0.2914 0.092 Uiso 1 1 calc R . .
H34B H 0.0644 0.2705 0.2918 0.092 Uiso 1 1 calc R . .
C35 C -0.0161(5) 0.4305(6) 0.31818(14) 0.076(2) Uani 1 1 d . . .
H35A H -0.0397 0.4587 0.3313 0.091 Uiso 1 1 calc R . .
H35B H -0.0355 0.3569 0.3164 0.091 Uiso 1 1 calc R . .
C36 C 0.1141(7) 0.1631(6) 0.31589(17) 0.098(3) Uani 1 1 d . . .
H36A H 0.0991 0.1018 0.3067 0.147 Uiso 1 1 calc R . .
H36B H 0.0696 0.1743 0.3257 0.147 Uiso 1 1 calc R . .
H36C H 0.1701 0.1516 0.3245 0.147 Uiso 1 1 calc R . .
C37 C -0.0547(5) 0.4937(7) 0.29799(16) 0.092(3) Uani 1 1 d . . .
H37A H -0.1176 0.4852 0.2961 0.138 Uiso 1 1 calc R . .
H37B H -0.0304 0.4681 0.2850 0.138 Uiso 1 1 calc R . .
H37C H -0.0404 0.5679 0.3001 0.138 Uiso 1 1 calc R . .
C40 C 0.3837(5) 0.3630(5) 0.33358(12) 0.0618(18) Uani 1 1 d . . .
C41 C 0.4574(5) 0.2883(5) 0.33556(13) 0.0633(19) Uani 1 1 d . . .
C42 C 0.5117(5) 0.3168(5) 0.35368(13) 0.0666(19) Uani 1 1 d . . .
C43 C 0.4771(5) 0.4186(5) 0.36171(13) 0.0634(18) Uani 1 1 d . . .
C44 C 0.5910(5) 0.2539(6) 0.36319(14) 0.076(2) Uani 1 1 d . . .
H44A H 0.6363 0.3028 0.3695 0.091 Uiso 1 1 calc R . .
H44B H 0.6146 0.2148 0.3513 0.091 Uiso 1 1 calc R . .
C45 C 0.4645(5) 0.1954(5) 0.32005(14) 0.071(2) Uani 1 1 d . . .
H45A H 0.5264 0.1815 0.3188 0.085 Uiso 1 1 calc R . .
H45B H 0.4368 0.2146 0.3054 0.085 Uiso 1 1 calc R . .
C46 C 0.5690(6) 0.1751(6) 0.38120(17) 0.101(3) Uani 1 1 d . . .
H46A H 0.6171 0.1260 0.3844 0.151 Uiso 1 1 calc R . .
H46B H 0.5165 0.1363 0.3760 0.151 Uiso 1 1 calc R . .
H46C H 0.5596 0.2136 0.3945 0.151 Uiso 1 1 calc R . .
C47 C 0.4215(6) 0.0929(5) 0.32763(14) 0.078(2) Uani 1 1 d . . .
H47A H 0.4281 0.0371 0.3171 0.117 Uiso 1 1 calc R . .
H47B H 0.3599 0.1055 0.3286 0.117 Uiso 1 1 calc R . .
H47C H 0.4496 0.0721 0.3420 0.117 Uiso 1 1 calc R . .
C56 C 0.8067(5) 0.1089(5) 0.44801(13) 0.070(2) Uani 1 1 d . . .
H56A H 0.7541 0.0745 0.4523 0.084 Uiso 1 1 calc R . .
H56B H 0.8541 0.0976 0.4598 0.084 Uiso 1 1 calc R . .
C60 C 0.8315(5) 0.0596(6) 0.42638(13) 0.0649(19) Uani 1 1 d . . .
C61 C 0.7758(5) -0.0138(6) 0.41443(15) 0.071(2) Uani 1 1 d . . .
H61 H 0.7286 -0.0428 0.4209 0.086 Uiso 1 1 calc R . .
C62 C 0.7903(5) -0.0439(6) 0.39305(15) 0.074(2) Uani 1 1 d . . .
H62 H 0.7530 -0.0936 0.3855 0.089 Uiso 1 1 calc R . .
C63 C 0.8598(5) -0.0008(6) 0.38277(14) 0.076(2) Uani 1 1 d . . .
H63 H 0.8682 -0.0208 0.3683 0.091 Uiso 1 1 calc R . .
C64 C 0.9167(5) 0.0719(6) 0.39416(14) 0.069(2) Uani 1 1 d . . .
O65 O 0.9602(3) 0.1715(4) 0.42760(9) 0.0712(14) Uani 1 1 d . . .
C65 C 0.9047(5) 0.0972(5) 0.41667(15) 0.071(2) Uani 1 1 d . . .
C67 C 0.9885(5) 0.1301(5) 0.38285(13) 0.069(2) Uani 1 1 d . . .
H67A H 1.0448 0.1224 0.3918 0.082 Uiso 1 1 calc R . .
H67B H 0.9935 0.0984 0.3684 0.082 Uiso 1 1 calc R . .
C70 C 0.9658(5) 0.2477(6) 0.38006(13) 0.070(2) Uani 1 1 d . . .
C71 C 0.8827(5) 0.2763(5) 0.36894(13) 0.0665(19) Uani 1 1 d . . .
H71 H 0.8433 0.2235 0.3635 0.080 Uiso 1 1 calc R . .
C72 C 0.8593(5) 0.3851(6) 0.36613(13) 0.069(2) Uani 1 1 d . . .
C73 C 0.9155(5) 0.4616(6) 0.37640(13) 0.071(2) Uani 1 1 d . . .
H73 H 0.8977 0.5326 0.3759 0.085 Uiso 1 1 calc R . .
C74 C 0.9975(5) 0.4362(6) 0.38743(13) 0.0688(19) Uani 1 1 d . . .
O75 O 1.1047(4) 0.3009(4) 0.39919(10) 0.0813(15) Uani 1 1 d . . .
C75 C 1.0213(5) 0.3276(6) 0.38881(13) 0.071(2) Uani 1 1 d . . .
C76 C 1.1725(5) 0.3004(7) 0.38445(18) 0.096(3) Uani 1 1 d . . .
H76A H 1.1716 0.3665 0.3761 0.116 Uiso 1 1 calc R . .
H76B H 1.1640 0.2414 0.3741 0.116 Uiso 1 1 calc R . .
C77 C 1.2583(6) 0.2888(8) 0.3989(3) 0.139(5) Uani 1 1 d . . .
H77A H 1.2621 0.3473 0.4095 0.167 Uiso 1 1 calc R . .
H77B H 1.2549 0.2235 0.4074 0.167 Uiso 1 1 calc R . .
C78 C 1.0543(6) 0.5227(6) 0.39902(14) 0.077(2) Uani 1 1 d . . .
H78A H 1.1080 0.4912 0.4063 0.093 Uiso 1 1 calc R . .
H78B H 1.0706 0.5735 0.3881 0.093 Uiso 1 1 calc R . .
C80 C 1.0067(5) 0.5799(6) 0.41603(14) 0.072(2) Uani 1 1 d . . .
C81 C 0.9753(6) 0.6831(6) 0.41249(16) 0.086(3) Uani 1 1 d . . .
H81 H 0.9921 0.7224 0.4006 0.103 Uiso 1 1 calc R . .
C82 C 0.9182(7) 0.7291(7) 0.42678(17) 0.093(3) Uani 1 1 d . . .
H82 H 0.8974 0.7983 0.4241 0.111 Uiso 1 1 calc R . .
C83 C 0.8929(6) 0.6725(6) 0.44459(16) 0.082(2) Uani 1 1 d . . .
H83 H 0.8553 0.7037 0.4539 0.099 Uiso 1 1 calc R . .
C84 C 0.9237(5) 0.5672(6) 0.44886(14) 0.075(2) Uani 1 1 d . . .
O85 O 1.0163(3) 0.4249(4) 0.43967(9) 0.0732(14) Uani 1 1 d . . .
C85 C 0.9848(5) 0.5272(5) 0.43496(15) 0.071(2) Uani 1 1 d . . .
C89 C 0.8860(5) 0.4984(6) 0.46582(13) 0.072(2) Uani 1 1 d . . .
H89A H 0.8517 0.5417 0.4751 0.086 Uiso 1 1 calc R . .
H89B H 0.9334 0.4647 0.4754 0.086 Uiso 1 1 calc R . .
C90 C 0.8273(5) 0.4133(6) 0.45378(13) 0.070(2) Uani 1 1 d . . .
C91 C 0.7642(5) 0.4448(6) 0.43660(13) 0.070(2) Uani 1 1 d . . .
H91 H 0.7561 0.5172 0.4337 0.084 Uiso 1 1 calc R . .
C92 C 0.7125(5) 0.3706(6) 0.42357(13) 0.070(2) Uani 1 1 d . . .
C93 C 0.7270(5) 0.2622(6) 0.42776(13) 0.069(2) Uani 1 1 d . . .
H93 H 0.6944 0.2119 0.4190 0.083 Uiso 1 1 calc R . .
C94 C 0.7899(5) 0.2279(5) 0.44492(13) 0.067(2) Uani 1 1 d . . .
O95 O 0.8989(3) 0.2716(4) 0.47567(9) 0.0726(14) Uani 1 1 d . . .
C95 C 0.8374(5) 0.3046(6) 0.45816(13) 0.070(2) Uani 1 1 d . . .
C96 C 0.8659(6) 0.2720(6) 0.49701(14) 0.078(2) Uani 1 1 d . . .
H96A H 0.8203 0.2183 0.4974 0.093 Uiso 1 1 calc R . .
H96B H 0.8403 0.3411 0.4997 0.093 Uiso 1 1 calc R . .
C97 C 0.9406(6) 0.2490(7) 0.51460(14) 0.080(2) Uani 1 1 d . . .
H97A H 0.9200 0.2575 0.5291 0.096 Uiso 1 1 calc R . .
H97B H 0.9871 0.3008 0.5134 0.096 Uiso 1 1 calc R . .
C98 C 0.9785(6) 0.1378(6) 0.51295(16) 0.095(3) Uani 1 1 d . . .
H98A H 1.0227 0.1259 0.5253 0.142 Uiso 1 1 calc R . .
H98B H 1.0046 0.1311 0.4992 0.142 Uiso 1 1 calc R . .
H98C H 0.9322 0.0861 0.5133 0.142 Uiso 1 1 calc R . .
C101 C 1.0170(5) 0.1317(6) 0.44613(14) 0.075(2) Uani 1 1 d . . .
H10A H 0.9889 0.0718 0.4527 0.090 Uiso 1 1 calc R . .
H10B H 1.0270 0.1871 0.4573 0.090 Uiso 1 1 calc R . .
C102 C 1.1047(5) 0.0962(6) 0.43892(14) 0.075(2) Uani 1 1 d . . .
H10C H 1.0961 0.0360 0.4288 0.090 Uiso 1 1 calc R . .
H10D H 1.1313 0.1540 0.4313 0.090 Uiso 1 1 calc R . .
O103 O 1.1603(3) 0.0666(4) 0.45826(9) 0.0783(15) Uani 1 1 d . . .
C104 C 1.2474(5) 0.0480(7) 0.45313(14) 0.082(2) Uani 1 1 d . . .
H10E H 1.2718 0.1131 0.4476 0.099 Uiso 1 1 calc R . .
H10F H 1.2471 -0.0061 0.4416 0.099 Uiso 1 1 calc R . .
C105 C 1.3031(5) 0.0109(7) 0.47397(15) 0.082(2) Uani 1 1 d . . .
H10G H 1.2748 -0.0502 0.4801 0.099 Uiso 1 1 calc R . .
H10H H 1.3601 -0.0123 0.4700 0.099 Uiso 1 1 calc R . .
O106 O 1.3165(4) 0.0911(4) 0.49067(10) 0.0829(15) Uani 1 1 d . . .
C107 C 1.2542(7) 0.0854(7) 0.50654(16) 0.094(3) Uani 1 1 d . . .
H10I H 1.2538 0.0142 0.5128 0.113 Uiso 1 1 calc R . .
H10J H 1.1955 0.1014 0.4995 0.113 Uiso 1 1 calc R . .
C108 C 1.2811(8) 0.1663(7) 0.52467(16) 0.106(3) Uani 1 1 d . . .
H10K H 1.2538 0.1465 0.5379 0.127 Uiso 1 1 calc R . .
H10L H 1.3445 0.1623 0.5284 0.127 Uiso 1 1 calc R . .
O109 O 1.2578(4) 0.2747(5) 0.51909(11) 0.0934(17) Uani 1 1 d . . .
C110 C 1.3119(6) 0.3250(7) 0.50438(15) 0.087(2) Uani 1 1 d . . .
H11A H 1.3620 0.2796 0.5024 0.104 Uiso 1 1 calc R . .
H11B H 1.3342 0.3919 0.5108 0.104 Uiso 1 1 calc R . .
C111 C 1.2593(6) 0.3463(7) 0.48183(15) 0.089(2) Uani 1 1 d . . .
H11C H 1.2993 0.3610 0.4707 0.106 Uiso 1 1 calc R . .
H11D H 1.2246 0.2838 0.4771 0.106 Uiso 1 1 calc R . .
O112 O 1.2038(4) 0.4334(5) 0.48372(10) 0.0889(17) Uani 1 1 d . . .
C113 C 1.1139(6) 0.4231(7) 0.47359(16) 0.090(3) Uani 1 1 d . . .
H11E H 1.0795 0.4824 0.4783 0.108 Uiso 1 1 calc R . .
H11F H 1.0889 0.3578 0.4789 0.108 Uiso 1 1 calc R . .
C114 C 1.1070(6) 0.4208(7) 0.44889(16) 0.092(3) Uani 1 1 d . . .
H11G H 1.1385 0.4812 0.4436 0.110 Uiso 1 1 calc R . .
H11H H 1.1340 0.3560 0.4440 0.110 Uiso 1 1 calc R . .
C201 C 0.4350(5) 0.7530(6) 0.31127(13) 0.0670(19) Uani 1 1 d . . .
H20 H 0.4357 0.8260 0.3140 0.080 Uiso 1 1 calc R . .
N201 N 0.5249(4) 0.5908(4) 0.31267(10) 0.0588(14) Uani 1 1 d . . .
N202 N 0.3521(4) 0.6048(4) 0.29369(10) 0.0624(15) Uani 1 1 d . . .
C202 C 0.2294(5) 0.5032(5) 0.27502(12) 0.0630(18) Uani 1 1 d . . .
H20B H 0.1684 0.4959 0.2725 0.076 Uiso 1 1 calc R . .
C203 C 0.4825(5) 0.3030(5) 0.25850(13) 0.0628(18) Uani 1 1 d . . .
H20C H 0.4959 0.2568 0.2473 0.075 Uiso 1 1 calc R . .
N203 N 0.3718(4) 0.4172(4) 0.27249(10) 0.0629(15) Uani 1 1 d . . .
C204 C 0.6471(5) 0.4669(5) 0.32270(13) 0.0614(18) Uani 1 1 d . . .
N204 N 0.5457(4) 0.4076(4) 0.29101(10) 0.0640(15) Uani 1 1 d . . .
C210 C 0.6035(5) 0.5637(5) 0.32515(12) 0.0619(18) Uani 1 1 d . . .
C211 C 0.6374(5) 0.6554(5) 0.33850(13) 0.0662(19) Uani 1 1 d . . .
C212 C 0.5825(5) 0.7379(5) 0.33296(13) 0.0635(19) Uani 1 1 d . . .
C213 C 0.5109(5) 0.6975(5) 0.31779(12) 0.0627(19) Uani 1 1 d . . .
C214 C 0.5912(5) 0.8531(5) 0.34040(14) 0.075(2) Uani 1 1 d . . .
H21A H 0.6298 0.8568 0.3542 0.090 Uiso 1 1 calc R . .
H21B H 0.5337 0.8797 0.3433 0.090 Uiso 1 1 calc R . .
C215 C 0.7202(5) 0.6651(6) 0.35432(14) 0.080(2) Uani 1 1 d . . .
H21C H 0.7287 0.6000 0.3630 0.096 Uiso 1 1 calc R . .
H21D H 0.7136 0.7234 0.3646 0.096 Uiso 1 1 calc R . .
C216 C 0.6282(6) 0.9242(6) 0.32299(17) 0.096(3) Uani 1 1 d . . .
H21E H 0.6307 0.9968 0.3281 0.143 Uiso 1 1 calc R . .
H21F H 0.5906 0.9199 0.3092 0.143 Uiso 1 1 calc R . .
H21G H 0.6865 0.9006 0.3207 0.143 Uiso 1 1 calc R . .
C217 C 0.8023(6) 0.6853(7) 0.3421(2) 0.117(4) Uani 1 1 d . . .
H21H H 0.8517 0.7018 0.3528 0.176 Uiso 1 1 calc R . .
H21I H 0.7912 0.7442 0.3320 0.176 Uiso 1 1 calc R . .
H21J H 0.8151 0.6226 0.3339 0.176 Uiso 1 1 calc R . .
C220 C 0.3583(4) 0.7101(5) 0.30107(12) 0.0597(18) Uani 1 1 d . . .
C221 C 0.2727(5) 0.7616(6) 0.29799(12) 0.0640(19) Uani 1 1 d . . .
C222 C 0.2143(5) 0.6885(6) 0.28929(12) 0.0667(19) Uani 1 1 d . . .
C223 C 0.2634(5) 0.5919(5) 0.28640(12) 0.0615(18) Uani 1 1 d . . .
C224 C 0.1162(5) 0.7018(6) 0.28274(14) 0.076(2) Uani 1 1 d . . .
H22A H 0.0937 0.7571 0.2918 0.091 Uiso 1 1 calc R . .
H22B H 0.0863 0.6356 0.2856 0.091 Uiso 1 1 calc R . .
C225 C 0.2582(5) 0.8783(5) 0.30271(14) 0.072(2) Uani 1 1 d . . .
H22C H 0.2959 0.8987 0.3160 0.087 Uiso 1 1 calc R . .
H22D H 0.1975 0.8888 0.3056 0.087 Uiso 1 1 calc R . .
C226 C 0.0957(6) 0.7315(8) 0.25808(15) 0.094(3) Uani 1 1 d . . .
H22E H 0.0332 0.7407 0.2546 0.141 Uiso 1 1 calc R . .
H22F H 0.1158 0.6756 0.2490 0.141 Uiso 1 1 calc R . .
H22G H 0.1254 0.7969 0.2552 0.141 Uiso 1 1 calc R . .
C227 C 0.2779(6) 0.9507(6) 0.28351(14) 0.087(3) Uani 1 1 d . . .
H22H H 0.2620 1.0228 0.2867 0.130 Uiso 1 1 calc R . .
H22I H 0.2442 0.9273 0.2700 0.130 Uiso 1 1 calc R . .
H22J H 0.3396 0.9474 0.2817 0.130 Uiso 1 1 calc R . .
C230 C 0.2821(5) 0.4242(6) 0.26719(13) 0.0660(19) Uani 1 1 d . . .
C231 C 0.2490(5) 0.3476(6) 0.24998(13) 0.0660(19) Uani 1 1 d . . .
C232 C 0.3214(5) 0.2970(5) 0.24388(13) 0.0664(19) Uani 1 1 d . . .
C233 C 0.3971(5) 0.3381(5) 0.25805(12) 0.0614(18) Uani 1 1 d . . .
C234 C 0.3251(5) 0.2127(6) 0.22628(13) 0.072(2) Uani 1 1 d . . .
H23A H 0.3809 0.2181 0.2200 0.086 Uiso 1 1 calc R . .
H23B H 0.2782 0.2252 0.2144 0.086 Uiso 1 1 calc R . .
C235 C 0.1551(5) 0.3388(7) 0.24004(15) 0.080(2) Uani 1 1 d . . .
H23C H 0.1164 0.3475 0.2517 0.096 Uiso 1 1 calc R . .
H23D H 0.1450 0.2684 0.2336 0.096 Uiso 1 1 calc R . .
C236 C 0.3156(6) 0.0999(6) 0.23558(16) 0.091(3) Uani 1 1 d . . .
H23E H 0.3141 0.0490 0.2237 0.137 Uiso 1 1 calc R . .
H23F H 0.2619 0.0953 0.2425 0.137 Uiso 1 1 calc R . .
H23G H 0.3649 0.0848 0.2464 0.137 Uiso 1 1 calc R . .
C237 C 0.1326(5) 0.4241(8) 0.22186(15) 0.093(3) Uani 1 1 d . . .
H23H H 0.0721 0.4164 0.2158 0.140 Uiso 1 1 calc R . .
H23I H 0.1703 0.4149 0.2102 0.140 Uiso 1 1 calc R . .
H23J H 0.1415 0.4939 0.2283 0.140 Uiso 1 1 calc R . .
C240 C 0.5490(5) 0.3313(5) 0.27428(13) 0.0636(18) Uani 1 1 d . . .
C242 C 0.6330(5) 0.2780(5) 0.27721(13) 0.0634(19) Uani 1 1 d . . .
C243 C 0.6239(5) 0.3986(5) 0.30475(13) 0.0649(19) Uani 1 1 d . . .
C244 C 0.6562(5) 0.1838(5) 0.26340(13) 0.0664(19) Uani 1 1 d . . .
H24C H 0.7196 0.1738 0.2651 0.080 Uiso 1 1 calc R . .
H24D H 0.6374 0.1977 0.2478 0.080 Uiso 1 1 calc R . .
C246 C 0.6116(6) 0.0825(5) 0.27059(14) 0.081(2) Uani 1 1 d . . .
H24E H 0.6406 0.0212 0.2652 0.121 Uiso 1 1 calc R . .
H24F H 0.5507 0.0825 0.2645 0.121 Uiso 1 1 calc R . .
H24G H 0.6154 0.0799 0.2866 0.121 Uiso 1 1 calc R . .
C300 C 0.3162(13) 0.7260(11) 0.4560(2) 0.176(7) Uani 1 1 d . . .
H30A H 0.3557 0.7858 0.4546 0.211 Uiso 1 1 calc R . .
H30B H 0.2971 0.7278 0.4709 0.211 Uiso 1 1 calc R . .
C301 C 0.2307(10) 0.7357(11) 0.4374(3) 0.167(6) Uani 1 1 d . . .
H30C H 0.1833 0.6948 0.4428 0.200 Uiso 1 1 calc R . .
H30J H 0.2122 0.8099 0.4370 0.200 Uiso 1 1 calc R . .
C302 C 0.2358(6) 0.7061(7) 0.41661(16) 0.081(2) Uani 1 1 d . . .
H30D H 0.2627 0.7635 0.4089 0.097 Uiso 1 1 calc R . .
H30L H 0.1765 0.6958 0.4093 0.097 Uiso 1 1 calc R . .
C303 C 0.2865(10) 0.6082(14) 0.4143(2) 0.162(6) Uani 1 1 d . . .
H30E H 0.2503 0.5472 0.4172 0.195 Uiso 1 1 calc R . .
H30F H 0.3009 0.6027 0.3990 0.195 Uiso 1 1 calc R . .
C304 C 0.3651(9) 0.6054(13) 0.4289(3) 0.156(5) Uani 1 1 d . . .
H30G H 0.4068 0.6541 0.4232 0.187 Uiso 1 1 calc R . .
H30K H 0.3897 0.5341 0.4283 0.187 Uiso 1 1 calc R . .
C305 C 0.3592(8) 0.6328(11) 0.4530(2) 0.122(4) Uani 1 1 d . . .
H30H H 0.3290 0.5754 0.4599 0.147 Uiso 1 1 calc R . .
H30I H 0.4184 0.6375 0.4606 0.147 Uiso 1 1 calc R . .
C310 C 0.5186(7) 0.6734(11) 0.5500(2) 0.126(4) Uani 1 1 d . . .
H31A H 0.4799 0.6665 0.5617 0.151 Uiso 1 1 calc R . .
H31B H 0.5744 0.6400 0.5552 0.151 Uiso 1 1 calc R . .
C311 C 0.5341(7) 0.7904(9) 0.5458(2) 0.113(3) Uani 1 1 d . . .
H31C H 0.5570 0.8248 0.5596 0.136 Uiso 1 1 calc R . .
H31D H 0.5776 0.7981 0.5353 0.136 Uiso 1 1 calc R . .
C312 C 0.4495(8) 0.8430(9) 0.5367(2) 0.126(4) Uani 1 1 d . . .
H31E H 0.4611 0.9172 0.5334 0.152 Uiso 1 1 calc R . .
H31F H 0.4084 0.8413 0.5479 0.152 Uiso 1 1 calc R . .
C313 C 0.4078(7) 0.7887(8) 0.51568(19) 0.108(3) Uani 1 1 d . . .
H31G H 0.4459 0.7966 0.5039 0.130 Uiso 1 1 calc R . .
H31H H 0.3516 0.8221 0.5108 0.130 Uiso 1 1 calc R . .
C314 C 0.3937(7) 0.6687(8) 0.52032(19) 0.108(3) Uani 1 1 d . . .
H31I H 0.3509 0.6613 0.5310 0.129 Uiso 1 1 calc R . .
H31J H 0.3699 0.6339 0.5066 0.129 Uiso 1 1 calc R . .
C315 C 0.4776(7) 0.6145(9) 0.5292(2) 0.117(4) Uani 1 1 d . . .
H31K H 0.5184 0.6144 0.5179 0.141 Uiso 1 1 calc R . .
H31L H 0.4655 0.5410 0.5329 0.141 Uiso 1 1 calc R . .
C642 C 0.6803(5) 0.3169(5) 0.29629(13) 0.0616(18) Uani 1 1 d . . .
C644 C 0.7727(5) 0.2827(6) 0.30398(14) 0.073(2) Uani 1 1 d . . .
H64A H 0.8013 0.3382 0.3134 0.087 Uiso 1 1 calc R . .
H64B H 0.8052 0.2748 0.2911 0.087 Uiso 1 1 calc R . .
C646 C 0.7771(6) 0.1781(6) 0.31694(15) 0.084(2) Uani 1 1 d . . .
H64C H 0.8371 0.1639 0.3227 0.126 Uiso 1 1 calc R . .
H64D H 0.7556 0.1210 0.3072 0.126 Uiso 1 1 calc R . .
H64E H 0.7413 0.1834 0.3290 0.126 Uiso 1 1 calc R . .
C721 C 0.7804(5) 0.4124(5) 0.35238(14) 0.068(2) Uani 1 1 d . . .
C722 C 0.7204(5) 0.4387(5) 0.33852(13) 0.067(2) Uani 1 1 d . . .
C79 C 1.3294(11) 0.286(2) 0.3904(3) 0.332(19) Uani 1 1 d . . .
H79C H 1.3174 0.2854 0.3744 0.498 Uiso 1 1 calc R . .
H79D H 1.3618 0.2236 0.3953 0.498 Uiso 1 1 calc R . .
H79E H 1.3636 0.3487 0.3949 0.498 Uiso 1 1 calc R . .
C921 C 0.6441(5) 0.4070(6) 0.40698(14) 0.069(2) Uani 1 1 d . . .
C922 C 0.5888(5) 0.4434(5) 0.39348(13) 0.0640(19) Uani 1 1 d . . .

loop_
_atom_site_aniso_label
_atom_site_aniso_U_11
_atom_site_aniso_U_22
_atom_site_aniso_U_33
_atom_site_aniso_U_23
_atom_site_aniso_U_13
_atom_site_aniso_U_12
Ni1 0.0562(5) 0.0416(5) 0.0810(6) 0.0000(4) -0.0047(4) -0.0007(4)
N1 0.055(4) 0.045(3) 0.083(4) 0.005(3) -0.008(3) -0.001(3)
C1 0.066(5) 0.037(3) 0.086(5) 0.005(3) 0.007(4) -0.003(3)
Ni2 0.0570(5) 0.0416(4) 0.0809(6) -0.0011(4) -0.0037(4) -0.0005(4)
N2 0.052(4) 0.040(3) 0.091(4) -0.003(3) -0.005(3) -0.004(3)
C2 0.057(4) 0.053(4) 0.083(5) 0.005(4) 0.007(4) 0.001(4)
N3 0.056(4) 0.050(3) 0.079(4) -0.003(3) -0.002(3) -0.006(3)
C3 0.076(5) 0.043(4) 0.076(5) 0.002(3) -0.007(4) 0.000(4)
N4 0.059(4) 0.044(3) 0.088(4) 0.000(3) -0.004(3) 0.002(3)
C4 0.058(4) 0.047(4) 0.082(5) 0.003(4) -0.003(4) 0.005(3)
C10 0.065(5) 0.042(4) 0.092(5) -0.005(4) -0.003(4) 0.005(3)
C11 0.066(5) 0.051(4) 0.092(6) -0.001(4) -0.010(4) 0.004(4)
C12 0.064(5) 0.044(4) 0.098(6) 0.000(4) -0.001(4) 0.000(3)
C13 0.054(4) 0.041(4) 0.089(5) 0.001(3) -0.007(4) -0.001(3)
C14 0.075(5) 0.044(4) 0.101(6) -0.012(4) -0.009(4) 0.003(4)
C15 0.078(6) 0.049(4) 0.102(7) -0.013(4) -0.022(5) 0.010(4)
C16 0.091(6) 0.064(5) 0.107(7) -0.023(5) -0.005(5) -0.002(5)
C17 0.098(7) 0.084(6) 0.108(8) -0.022(5) -0.027(6) 0.023(5)
C20 0.059(5) 0.054(4) 0.078(5) 0.010(4) -0.005(4) -0.005(4)
C21 0.062(5) 0.049(4) 0.078(5) 0.008(3) -0.004(4) 0.004(4)
C22 0.064(5) 0.053(4) 0.080(5) 0.009(4) -0.001(4) 0.011(4)
C23 0.058(5) 0.048(4) 0.080(5) 0.006(3) -0.001(4) -0.001(3)
C24 0.059(5) 0.054(4) 0.103(6) 0.003(4) -0.006(4) 0.002(4)
C25 0.069(5) 0.041(4) 0.102(6) 0.005(4) -0.004(4) 0.007(3)
C26 0.068(5) 0.083(6) 0.106(7) 0.000(5) 0.003(5) 0.005(4)
C27 0.082(6) 0.044(4) 0.108(7) -0.008(4) -0.002(5) 0.016(4)
C30 0.061(5) 0.051(4) 0.081(5) 0.005(4) 0.004(4) -0.008(4)
C31 0.059(4) 0.056(4) 0.086(5) 0.003(4) 0.000(4) -0.006(4)
C32 0.072(5) 0.049(4) 0.078(5) 0.003(4) 0.003(4) -0.009(4)
C33 0.061(5) 0.051(4) 0.078(5) 0.004(4) -0.005(4) -0.008(4)
C34 0.075(5) 0.058(4) 0.094(6) -0.008(4) -0.006(4) -0.009(4)
C35 0.064(5) 0.061(4) 0.099(6) 0.002(4) -0.004(4) -0.011(4)
C36 0.111(7) 0.052(5) 0.130(8) 0.000(5) 0.007(6) -0.006(5)
C37 0.056(5) 0.078(5) 0.136(8) 0.029(5) -0.019(5) -0.011(4)
C40 0.065(5) 0.044(4) 0.073(5) 0.008(3) -0.007(4) -0.003(3)
C41 0.067(5) 0.041(4) 0.081(5) 0.001(3) -0.001(4) 0.004(3)
C42 0.069(5) 0.048(4) 0.082(5) -0.003(4) 0.001(4) -0.001(4)
C43 0.062(4) 0.042(4) 0.082(5) 0.005(3) -0.008(4) 0.003(3)
C44 0.069(5) 0.046(4) 0.108(6) -0.013(4) -0.013(4) 0.017(4)
C45 0.065(5) 0.047(4) 0.099(6) -0.009(4) 0.001(4) 0.002(4)
C46 0.087(6) 0.051(4) 0.153(9) 0.019(5) -0.040(6) -0.001(4)
C47 0.090(6) 0.042(4) 0.102(6) -0.005(4) 0.006(5) -0.005(4)
C56 0.068(5) 0.046(4) 0.094(6) 0.000(4) -0.006(4) 0.004(4)
C60 0.058(4) 0.054(4) 0.078(5) 0.004(4) -0.012(4) -0.002(4)
C61 0.062(5) 0.052(4) 0.097(6) 0.002(4) -0.009(4) -0.004(4)
C62 0.071(5) 0.053(4) 0.095(6) -0.009(4) -0.011(5) -0.008(4)
C63 0.077(5) 0.058(4) 0.090(6) -0.013(4) -0.009(4) 0.014(4)
C64 0.060(5) 0.050(4) 0.094(6) 0.003(4) -0.008(4) 0.010(4)
O65 0.070(3) 0.050(3) 0.090(4) -0.004(3) -0.010(3) -0.001(2)
C65 0.069(5) 0.041(4) 0.097(6) 0.005(4) -0.015(4) 0.005(4)
C67 0.060(5) 0.056(4) 0.089(5) 0.000(4) 0.001(4) 0.013(4)
C70 0.066(5) 0.051(4) 0.088(5) -0.005(4) -0.005(4) 0.010(4)
C71 0.061(5) 0.050(4) 0.088(5) -0.006(4) 0.003(4) 0.001(3)
C72 0.068(5) 0.059(4) 0.078(5) 0.001(4) -0.005(4) 0.002(4)
C73 0.072(5) 0.051(4) 0.086(5) 0.000(4) -0.008(4) 0.005(4)
C74 0.069(5) 0.059(4) 0.076(5) -0.001(4) -0.004(4) -0.008(4)
O75 0.067(4) 0.060(3) 0.110(4) -0.001(3) -0.018(3) 0.008(3)
C75 0.058(5) 0.059(4) 0.090(5) -0.001(4) -0.012(4) 0.010(4)
C76 0.058(5) 0.073(5) 0.156(9) 0.008(6) 0.004(6) 0.007(4)
C77 0.048(5) 0.065(6) 0.295(17) 0.018(8) -0.024(8) -0.010(4)
C78 0.085(6) 0.054(4) 0.089(6) 0.000(4) -0.007(5) -0.006(4)
C80 0.074(5) 0.055(4) 0.083(6) 0.003(4) -0.015(4) -0.002(4)
C81 0.091(6) 0.052(4) 0.109(7) 0.003(4) -0.020(5) 0.004(4)
C82 0.101(7) 0.060(5) 0.110(7) 0.000(5) -0.023(6) 0.014(5)
C83 0.079(6) 0.052(4) 0.111(7) -0.007(5) -0.012(5) 0.006(4)
C84 0.069(5) 0.060(4) 0.091(6) -0.003(4) -0.012(4) -0.004(4)
O85 0.062(3) 0.051(3) 0.102(4) 0.002(3) -0.017(3) 0.009(2)
C85 0.065(5) 0.047(4) 0.096(6) -0.006(4) -0.015(4) 0.003(3)
C89 0.066(5) 0.065(4) 0.080(5) -0.006(4) -0.009(4) 0.009(4)
C90 0.067(5) 0.060(4) 0.082(5) -0.005(4) -0.006(4) -0.001(4)
C91 0.060(5) 0.058(4) 0.087(5) -0.008(4) -0.009(4) 0.005(4)
C92 0.063(5) 0.059(4) 0.086(5) -0.001(4) -0.006(4) 0.008(4)
C93 0.059(5) 0.054(4) 0.091(6) -0.004(4) -0.008(4) 0.004(4)
C94 0.070(5) 0.045(4) 0.085(5) -0.003(4) -0.001(4) 0.009(4)
O95 0.069(3) 0.062(3) 0.083(4) -0.004(3) -0.011(3) 0.005(3)
C95 0.065(5) 0.059(4) 0.083(5) -0.002(4) -0.009(4) 0.009(4)
C96 0.086(6) 0.067(5) 0.078(6) -0.008(4) -0.001(5) 0.012(4)
C97 0.077(6) 0.073(5) 0.087(6) -0.007(4) -0.011(5) 0.007(4)
C98 0.093(6) 0.064(5) 0.120(7) 0.004(5) -0.021(5) 0.006(5)
C101 0.063(5) 0.069(5) 0.091(6) -0.003(4) -0.007(4) 0.000(4)
C102 0.070(5) 0.062(5) 0.090(6) 0.002(4) -0.006(4) 0.008(4)
O103 0.057(3) 0.078(3) 0.097(4) 0.007(3) -0.007(3) 0.003(3)
C104 0.067(5) 0.080(5) 0.095(6) -0.001(5) -0.011(4) 0.011(4)
C105 0.071(5) 0.068(5) 0.104(6) -0.008(5) -0.007(5) 0.004(4)
O106 0.080(4) 0.073(4) 0.093(4) -0.003(3) -0.002(3) 0.011(3)
C107 0.114(7) 0.067(5) 0.104(7) 0.008(5) 0.024(6) -0.010(5)
C108 0.153(10) 0.067(6) 0.098(7) 0.008(5) 0.016(7) 0.006(6)
O109 0.098(4) 0.075(4) 0.107(5) 0.004(3) 0.008(4) 0.006(3)
C110 0.079(6) 0.081(6) 0.099(7) 0.005(5) 0.003(5) 0.007(5)
C111 0.086(6) 0.080(6) 0.098(7) 0.004(5) 0.001(5) 0.000(5)
O112 0.076(4) 0.074(4) 0.111(4) -0.002(3) -0.015(3) 0.012(3)
C113 0.092(7) 0.061(5) 0.112(8) -0.003(5) -0.009(5) -0.003(5)
C114 0.095(7) 0.064(5) 0.111(8) 0.000(5) -0.015(5) 0.001(5)
C201 0.066(5) 0.047(4) 0.087(5) 0.004(4) 0.002(4) -0.001(4)
N201 0.053(3) 0.038(3) 0.082(4) 0.002(3) -0.005(3) 0.002(2)
N202 0.052(3) 0.047(3) 0.087(4) -0.002(3) -0.003(3) 0.003(3)
C202 0.051(4) 0.048(4) 0.089(5) 0.006(4) -0.003(4) -0.003(3)
C203 0.061(5) 0.046(4) 0.079(5) -0.005(3) -0.001(4) 0.003(3)
N203 0.061(4) 0.048(3) 0.077(4) 0.001(3) -0.003(3) -0.011(3)
C204 0.054(4) 0.045(4) 0.083(5) 0.002(3) -0.007(4) -0.006(3)
N204 0.056(4) 0.047(3) 0.088(4) -0.004(3) 0.001(3) 0.000(3)
C210 0.057(4) 0.042(4) 0.083(5) 0.004(3) -0.007(4) 0.001(3)
C211 0.064(5) 0.050(4) 0.083(5) 0.003(4) 0.000(4) -0.004(4)
C212 0.057(4) 0.043(4) 0.088(5) -0.009(4) -0.005(4) -0.002(3)
C213 0.070(5) 0.043(4) 0.074(5) 0.009(3) 0.000(4) -0.007(4)
C214 0.080(5) 0.038(4) 0.104(6) -0.009(4) -0.003(5) -0.004(4)
C215 0.082(6) 0.043(4) 0.107(6) -0.013(4) -0.029(5) 0.003(4)
C216 0.100(7) 0.042(4) 0.145(8) 0.009(5) 0.016(6) -0.011(4)
C217 0.071(6) 0.070(6) 0.202(12) 0.037(7) -0.029(7) -0.016(5)
C220 0.050(4) 0.050(4) 0.077(5) 0.002(3) -0.006(4) 0.005(3)
C221 0.059(4) 0.055(4) 0.075(5) 0.005(4) -0.007(4) 0.003(4)
C222 0.061(5) 0.062(4) 0.075(5) 0.005(4) 0.000(4) 0.001(4)
C223 0.056(4) 0.049(4) 0.079(5) -0.001(3) 0.000(4) -0.002(3)
C224 0.057(5) 0.070(5) 0.100(6) -0.005(4) 0.006(4) 0.008(4)
C225 0.068(5) 0.050(4) 0.097(6) 0.003(4) 0.002(4) 0.009(4)
C226 0.065(5) 0.101(7) 0.110(7) 0.010(5) -0.021(5) 0.011(5)
C227 0.103(7) 0.053(4) 0.102(7) 0.000(4) 0.001(5) 0.008(4)
C230 0.058(5) 0.059(4) 0.078(5) 0.004(4) -0.006(4) -0.010(4)
C231 0.057(5) 0.059(4) 0.078(5) 0.001(4) -0.006(4) -0.010(4)
C232 0.064(5) 0.048(4) 0.082(5) 0.004(4) -0.010(4) -0.010(4)
C233 0.064(5) 0.043(4) 0.076(5) 0.002(3) 0.001(4) 0.001(3)
C234 0.071(5) 0.059(4) 0.082(5) -0.005(4) -0.011(4) -0.005(4)
C235 0.059(5) 0.074(5) 0.106(6) -0.014(5) -0.003(4) -0.008(4)
C236 0.097(7) 0.055(5) 0.123(7) -0.013(5) 0.013(6) -0.008(4)
C237 0.065(5) 0.105(7) 0.104(7) -0.002(6) -0.015(5) 0.003(5)
C240 0.060(5) 0.049(4) 0.080(5) 0.005(4) 0.000(4) -0.005(3)
C242 0.063(5) 0.042(4) 0.084(5) -0.002(3) 0.002(4) 0.001(3)
C243 0.065(5) 0.042(4) 0.084(5) 0.003(4) -0.007(4) -0.003(3)
C244 0.062(5) 0.054(4) 0.082(5) -0.003(4) 0.000(4) 0.012(3)
C246 0.090(6) 0.047(4) 0.103(6) -0.003(4) -0.003(5) 0.004(4)
C300 0.30(2) 0.104(9) 0.109(10) -0.030(7) -0.024(12) 0.026(12)
C301 0.150(13) 0.108(10) 0.24(2) 0.050(12) 0.024(13) 0.033(9)
C302 0.079(6) 0.073(6) 0.085(6) -0.005(5) -0.010(5) -0.013(5)
C303 0.126(11) 0.208(17) 0.152(12) 0.024(11) 0.009(10) -0.016(12)
C304 0.125(11) 0.174(13) 0.163(13) -0.043(10) -0.014(10) -0.004(10)
C305 0.102(8) 0.143(10) 0.121(10) 0.017(8) 0.005(7) 0.037(7)
C310 0.077(7) 0.150(11) 0.148(11) 0.032(9) 0.002(7) 0.011(7)
C311 0.088(7) 0.118(9) 0.132(9) 0.015(7) 0.001(6) -0.002(6)
C312 0.108(9) 0.107(8) 0.163(11) -0.010(8) 0.006(8) 0.008(7)
C313 0.082(7) 0.107(8) 0.131(9) 0.018(7) -0.008(6) 0.016(6)
C314 0.095(7) 0.094(7) 0.131(8) 0.014(6) 0.004(6) 0.004(6)
C315 0.077(7) 0.104(8) 0.172(11) 0.043(8) 0.019(7) 0.011(6)
C642 0.054(4) 0.045(4) 0.084(5) 0.000(4) 0.000(4) 0.008(3)
C644 0.061(5) 0.060(4) 0.094(6) -0.008(4) -0.002(4) 0.004(4)
C646 0.079(6) 0.050(4) 0.117(7) 0.001(4) -0.018(5) 0.008(4)
C721 0.060(5) 0.042(4) 0.098(6) -0.003(4) -0.007(4) 0.000(3)
C722 0.079(5) 0.036(3) 0.085(5) -0.007(4) 0.003(5) -0.003(4)
C79 0.120(12) 0.56(4) 0.30(2) 0.31(3) -0.068(14) -0.129(19)
C921 0.068(5) 0.049(4) 0.087(6) -0.006(4) -0.011(4) 0.003(4)
C922 0.060(4) 0.043(4) 0.086(5) -0.001(4) -0.008(4) -0.005(3)

loop_
_geom_bond_atom_site_label_1
_geom_bond_atom_site_label_2
_geom_bond_distance
_geom_bond_site_symmetry_2
_geom_bond_publ_flag
Ni1 N4 1.905(5) . ?
Ni1 N2 1.918(5) . ?
Ni1 N1 1.924(6) . ?
Ni1 N3 1.931(6) . ?
N1 C13 1.379(8) . ?
N1 C10 1.386(9) . ?
C1 C13 1.368(9) . ?
C1 C20 1.386(10) . ?
C1 H1 0.9300 . ?
Ni2 N201 1.926(5) . ?
Ni2 N203 1.928(6) . ?
Ni2 N202 1.930(5) . ?
Ni2 N204 1.937(6) . ?
N2 C20 1.370(8) . ?
N2 C23 1.389(9) . ?
C2 C23 1.363(10) . ?
C2 C30 1.379(10) . ?
C2 H2 0.9300 . ?
N3 C33 1.384(9) . ?
N3 C30 1.393(9) . ?
C3 C40 1.364(10) . ?
C3 C33 1.365(10) . ?
C3 H3 0.9300 . ?
N4 C40 1.387(9) . ?
N4 C43 1.390(9) . ?
C4 C10 1.399(9) . ?
C4 C43 1.400(10) . ?
C4 C922 1.443(10) . ?
C10 C11 1.482(10) . ?
C11 C12 1.356(10) . ?
C11 C15 1.481(10) . ?
C12 C13 1.436(10) . ?
C12 C14 1.509(9) . ?
C14 C16 1.535(11) . ?
C14 H14A 0.9700 . ?
C14 H14B 0.9700 . ?
C15 C17 1.535(12) . ?
C15 H15A 0.9700 . ?
C15 H15B 0.9700 . ?
C16 H16A 0.9600 . ?
C16 H16B 0.9600 . ?
C16 H16C 0.9600 . ?
C17 H17A 0.9600 . ?
C17 H17B 0.9600 . ?
C17 H17C 0.9600 . ?
C20 C21 1.450(10) . ?
C21 C22 1.361(10) . ?
C21 C25 1.500(9) . ?
C22 C23 1.448(9) . ?
C22 C24 1.508(10) . ?
C24 C26 1.532(11) . ?
C24 H24A 0.9700 . ?
C24 H24B 0.9700 . ?
C25 C27 1.508(11) . ?
C25 H25A 0.9700 . ?
C25 H25B 0.9700 . ?
C26 H26A 0.9600 . ?
C26 H26B 0.9600 . ?
C26 H26C 0.9600 . ?
C27 H27A 0.9600 . ?
C27 H27B 0.9600 . ?
C27 H27C 0.9600 . ?
C30 C31 1.450(10) . ?
C31 C32 1.359(10) . ?
C31 C35 1.486(10) . ?
C32 C33 1.453(10) . ?
C32 C34 1.516(10) . ?
C34 C36 1.529(11) . ?
C34 H34A 0.9700 . ?
C34 H34B 0.9700 . ?
C35 C37 1.519(11) . ?
C35 H35A 0.9700 . ?
C35 H35B 0.9700 . ?
C36 H36A 0.9600 . ?
C36 H36B 0.9600 . ?
C36 H36C 0.9600 . ?
C37 H37A 0.9600 . ?
C37 H37B 0.9600 . ?
C37 H37C 0.9600 . ?
C40 C41 1.458(10) . ?
C41 C42 1.348(10) . ?
C41 C45 1.505(10) . ?
C42 C43 1.482(9) . ?
C42 C44 1.504(10) . ?
C44 C46 1.533(12) . ?
C44 H44A 0.9700 . ?
C44 H44B 0.9700 . ?
C45 C47 1.533(10) . ?
C45 H45A 0.9700 . ?
C45 H45B 0.9700 . ?
C46 H46A 0.9600 . ?
C46 H46B 0.9600 . ?
C46 H46C 0.9600 . ?
C47 H47A 0.9600 . ?
C47 H47B 0.9600 . ?
C47 H47C 0.9600 . ?
C56 C94 1.521(9) . ?
C56 C60 1.528(11) . ?
C56 H56A 0.9700 . ?
C56 H56B 0.9700 . ?
C60 C65 1.398(11) . ?
C60 C61 1.398(10) . ?
C61 C62 1.385(11) . ?
C61 H61 0.9300 . ?
C62 C63 1.394(11) . ?
C62 H62 0.9300 . ?
C63 C64 1.389(11) . ?
C63 H63 0.9300 . ?
C64 C65 1.426(11) . ?
C64 C67 1.534(10) . ?
O65 C65 1.377(8) . ?
O65 C101 1.429(9) . ?
C67 C70 1.519(9) . ?
C67 H67A 0.9700 . ?
C67 H67B 0.9700 . ?
C70 C75 1.379(10) . ?
C70 C71 1.415(10) . ?
C71 C72 1.414(10) . ?
C71 H71 0.9300 . ?
C72 C73 1.388(10) . ?
C72 C721 1.427(11) . ?
C73 C74 1.389(10) . ?
C73 H73 0.9300 . ?
C74 C75 1.408(10) . ?
C74 C78 1.511(10) . ?
O75 C75 1.396(9) . ?
O75 C76 1.435(10) . ?
C76 C77 1.501(13) . ?
C76 H76A 0.9700 . ?
C76 H76B 0.9700 . ?
C77 C79 1.25(2) . ?
C77 H77A 0.9700 . ?
C77 H77B 0.9700 . ?
C78 C80 1.502(11) . ?
C78 H78A 0.9700 . ?
C78 H78B 0.9700 . ?
C80 C81 1.388(10) . ?
C80 C85 1.391(11) . ?
C81 C82 1.413(13) . ?
C81 H81 0.9300 . ?
C82 C83 1.378(12) . ?
C82 H82 0.9300 . ?
C83 C84 1.415(11) . ?
C83 H83 0.9300 . ?
C84 C85 1.411(11) . ?
C84 C89 1.500(11) . ?
O85 C85 1.387(8) . ?
O85 C114 1.434(10) . ?
C89 C90 1.524(10) . ?
C89 H89A 0.9700 . ?
C89 H89B 0.9700 . ?
C90 C95 1.392(10) . ?
C90 C91 1.394(10) . ?
C91 C92 1.404(10) . ?
C91 H91 0.9300 . ?
C92 C93 1.394(10) . ?
C92 C921 1.441(11) . ?
C93 C94 1.402(10) . ?
C93 H93 0.9300 . ?
C94 C95 1.401(10) . ?
O95 C95 1.399(9) . ?
O95 C96 1.433(9) . ?
C96 C97 1.500(11) . ?
C96 H96A 0.9700 . ?
C96 H96B 0.9700 . ?
C97 C98 1.514(11) . ?
C97 H97A 0.9700 . ?
C97 H97B 0.9700 . ?
C98 H98A 0.9600 . ?
C98 H98B 0.9600 . ?
C98 H98C 0.9600 . ?
C101 C102 1.517(11) . ?
C101 H10A 0.9700 . ?
C101 H10B 0.9700 . ?
C102 O103 1.416(9) . ?
C102 H10C 0.9700 . ?
C102 H10D 0.9700 . ?
O103 C104 1.415(9) . ?
C104 C105 1.514(11) . ?
C104 H10E 0.9700 . ?
C104 H10F 0.9700 . ?
C105 O106 1.423(9) . ?
C105 H10G 0.9700 . ?
C105 H10H 0.9700 . ?
O106 C107 1.421(10) . ?
C107 C108 1.515(12) . ?
C107 H10I 0.9700 . ?
C107 H10J 0.9700 . ?
C108 O109 1.435(10) . ?
C108 H10K 0.9700 . ?
C108 H10L 0.9700 . ?
O109 C110 1.422(10) . ?
C110 C111 1.528(12) . ?
C110 H11A 0.9700 . ?
C110 H11B 0.9700 . ?
C111 O112 1.394(10) . ?
C111 H11C 0.9700 . ?
C111 H11D 0.9700 . ?
O112 C113 1.445(10) . ?
C113 C114 1.484(12) . ?
C113 H11E 0.9700 . ?
C113 H11F 0.9700 . ?
C114 H11G 0.9700 . ?
C114 H11H 0.9700 . ?
C201 C213 1.370(10) . ?
C201 C220 1.372(10) . ?
C201 H20 0.9300 . ?
N201 C210 1.387(8) . ?
N201 C213 1.393(8) . ?
N202 C223 1.384(9) . ?
N202 C220 1.393(8) . ?
C202 C223 1.379(9) . ?
C202 C230 1.389(10) . ?
C202 H20B 0.9300 . ?
C203 C240 1.362(10) . ?
C203 C233 1.371(10) . ?
C203 H20C 0.9300 . ?
N203 C230 1.373(9) . ?
N203 C233 1.401(9) . ?
C204 C243 1.397(10) . ?
C204 C210 1.398(9) . ?
C204 C722 1.434(11) . ?
N204 C243 1.382(9) . ?
N204 C240 1.396(9) . ?
C210 C211 1.466(10) . ?
C211 C212 1.349(10) . ?
C211 C215 1.504(10) . ?
C212 C213 1.440(10) . ?
C212 C214 1.513(9) . ?
C214 C216 1.532(11) . ?
C214 H21A 0.9700 . ?
C214 H21B 0.9700 . ?
C215 C217 1.538(13) . ?
C215 H21C 0.9700 . ?
C215 H21D 0.9700 . ?
C216 H21E 0.9600 . ?
C216 H21F 0.9600 . ?
C216 H21G 0.9600 . ?
C217 H21H 0.9600 . ?
C217 H21I 0.9600 . ?
C217 H21J 0.9600 . ?
C220 C221 1.449(9) . ?
C221 C222 1.344(10) . ?
C221 C225 1.511(9) . ?
C222 C223 1.444(9) . ?
C222 C224 1.514(10) . ?
C224 C226 1.534(11) . ?
C224 H22A 0.9700 . ?
C224 H22B 0.9700 . ?
C225 C227 1.526(11) . ?
C225 H22C 0.9700 . ?
C225 H22D 0.9700 . ?
C226 H22E 0.9600 . ?
C226 H22F 0.9600 . ?
C226 H22G 0.9600 . ?
C227 H22H 0.9600 . ?
C227 H22I 0.9600 . ?
C227 H22J 0.9600 . ?
C230 C231 1.464(10) . ?
C231 C232 1.357(10) . ?
C231 C235 1.495(10) . ?
C232 C233 1.456(10) . ?
C232 C234 1.504(10) . ?
C234 C236 1.533(10) . ?
C234 H23A 0.9700 . ?
C234 H23B 0.9700 . ?
C235 C237 1.543(12) . ?
C235 H23C 0.9700 . ?
C235 H23D 0.9700 . ?
C236 H23E 0.9600 . ?
C236 H23F 0.9600 . ?
C236 H23G 0.9600 . ?
C237 H23H 0.9600 . ?
C237 H23I 0.9600 . ?
C237 H23J 0.9600 . ?
C240 C242 1.438(10) . ?
C242 C642 1.381(10) . ?
C242 C244 1.509(9) . ?
C243 C642 1.463(9) . ?
C244 C246 1.524(10) . ?
C244 H24C 0.9700 . ?
C244 H24D 0.9700 . ?
C246 H24E 0.9600 . ?
C246 H24F 0.9600 . ?
C246 H24G 0.9600 . ?
C300 C305 1.361(15) . ?
C300 C301 1.63(2) . ?
C300 H30A 0.9700 . ?
C300 H30B 0.9700 . ?
C301 C302 1.317(18) . ?
C301 H30C 0.9700 . ?
C301 H30J 0.9700 . ?
C302 C303 1.464(17) . ?
C302 H30D 0.9700 . ?
C302 H30L 0.9700 . ?
C303 C304 1.412(17) . ?
C303 H30E 0.9700 . ?
C303 H30F 0.9700 . ?
C304 C305 1.509(16) . ?
C304 H30G 0.9700 . ?
C304 H30K 0.9700 . ?
C305 H30H 0.9700 . ?
C305 H30I 0.9700 . ?
C310 C311 1.511(15) . ?
C310 C315 1.531(16) . ?
C310 H31A 0.9700 . ?
C310 H31B 0.9700 . ?
C311 C312 1.499(14) . ?
C311 H31C 0.9700 . ?
C311 H31D 0.9700 . ?
C312 C313 1.517(14) . ?
C312 H31E 0.9700 . ?
C312 H31F 0.9700 . ?
C313 C314 1.549(13) . ?
C313 H31G 0.9700 . ?
C313 H31H 0.9700 . ?
C314 C315 1.495(13) . ?
C314 H31I 0.9700 . ?
C314 H31J 0.9700 . ?
C315 H31K 0.9700 . ?
C315 H31L 0.9700 . ?
C642 C644 1.498(10) . ?
C644 C646 1.524(10) . ?
C644 H64A 0.9700 . ?
C644 H64B 0.9700 . ?
C646 H64C 0.9600 . ?
C646 H64D 0.9600 . ?
C646 H64E 0.9600 . ?
C721 C722 1.217(10) . ?
C79 H79C 0.9600 . ?
C79 H79D 0.9600 . ?
C79 H79E 0.9600 . ?
C921 C922 1.197(10) . ?
